data_4024573
loop_
_publ_author_name
'Ding Du'
'Linxia Li'
'Zhongwen Wang'

_publ_section_title
;
N-Heterocyclic Carbene-Catalyzed Domino Ring-Opening/Redox
Amidation/Cyclization Reactions of Formylcyclopropane 1,1-Diesters: Direct
Construction of a 6-5-6 Tricyclic Hydropyrido[1,2-a]indole Skeleton
;
_journal_name_full 'Journal of Organic Chemistry'
_journal_page_first 4379
_journal_page_last 4382
_journal_paper_doi 10.1021/jo900650h
_journal_volume 74
_journal_year 2009
_chemical_formula_sum 'C18.88 H18.75 N O6'
_chemical_formula_weight 355.60
_chemical_name_systematic
; 
 ? 
;
_space_group_IT_number 14
_symmetry_cell_setting monoclinic
_symmetry_space_group_name_Hall '-P 2ybc'
_symmetry_space_group_name_H-M 'P 1 21/c 1'
_atom_sites_solution_hydrogens geom
_atom_sites_solution_primary direct
_atom_sites_solution_secondary difmap
_audit_creation_method SHELXL-97
_cell_angle_alpha 90.00
_cell_angle_beta 92.05(3)
_cell_angle_gamma 90.00
_cell_formula_units_Z 16
_cell_length_a 17.928(4)
_cell_length_b 10.085(2)
_cell_length_c 38.581(8)
_cell_measurement_reflns_used 11262
_cell_measurement_temperature 113(2)
_cell_measurement_theta_max 27.880
_cell_measurement_theta_min 2.279
_cell_volume 6971(2)
_computing_cell_refinement crystalclear
_computing_data_collection crystalclear
_computing_data_reduction crystalclear
_computing_molecular_graphics 'Bruker SHELXTL'
_computing_publication_material 'Bruker SHELXTL'
_computing_structure_refinement 'SHELXL-97 (Sheldrick, 1997)'
_computing_structure_solution 'SHELXS-97 (Sheldrick, 1990)'
_diffrn_ambient_temperature 113(2)
_diffrn_measured_fraction_theta_full 0.991
_diffrn_measured_fraction_theta_max 0.991
_diffrn_measurement_device_type 'rigaku saturn'
_diffrn_measurement_method '\w scans'
_diffrn_radiation_monochromator confocal
_diffrn_radiation_source 'rotating anode'
_diffrn_radiation_type MoK\a
_diffrn_radiation_wavelength 0.71073
_diffrn_reflns_av_R_equivalents 0.0725
_diffrn_reflns_av_sigmaI/netI 0.0745
_diffrn_reflns_limit_h_max 17
_diffrn_reflns_limit_h_min -21
_diffrn_reflns_limit_k_max 9
_diffrn_reflns_limit_k_min -12
_diffrn_reflns_limit_l_max 45
_diffrn_reflns_limit_l_min -45
_diffrn_reflns_number 36741
_diffrn_reflns_theta_full 25.02
_diffrn_reflns_theta_max 25.02
_diffrn_reflns_theta_min 2.09
_diffrn_standards_decay_% 0
_diffrn_standards_interval_count 0
_diffrn_standards_interval_time 0
_diffrn_standards_number 0
_exptl_absorpt_coefficient_mu 0.102
_exptl_absorpt_correction_T_max 0.9899
_exptl_absorpt_correction_T_min 0.9839
_exptl_absorpt_correction_type multi-scan
_exptl_absorpt_process_details crystalclear
_exptl_crystal_density_diffrn 1.355
_exptl_crystal_density_method 'not measured'
_exptl_crystal_F_000 2992
_exptl_crystal_size_max 0.16
_exptl_crystal_size_mid 0.14
_exptl_crystal_size_min 0.10
_refine_diff_density_max 0.304
_refine_diff_density_min -0.393
_refine_diff_density_rms 0.063
_refine_ls_extinction_method none
_refine_ls_goodness_of_fit_ref 1.040
_refine_ls_hydrogen_treatment constr
_refine_ls_matrix_type full
_refine_ls_number_parameters 956
_refine_ls_number_reflns 12175
_refine_ls_number_restraints 6
_refine_ls_restrained_S_all 1.040
_refine_ls_R_factor_all 0.0853
_refine_ls_R_factor_gt 0.0616
_refine_ls_shift/su_max 0.001
_refine_ls_shift/su_mean 0.000
_refine_ls_structure_factor_coef Fsqd
_refine_ls_weighting_details 'calc w=1/[\s^2^(Fo^2^)+(0.0900P)^2^+0.0000P] where P=(Fo^2^+2Fc^2^)/3'
_refine_ls_weighting_scheme calc
_refine_ls_wR_factor_gt 0.1514
_refine_ls_wR_factor_ref 0.1684
_reflns_number_gt 9079
_reflns_number_total 12175
_reflns_threshold_expression >2sigma(I)
_cod_data_source_file jo900650h_si_001.cif
_cod_data_source_block r80429c
_cod_depositor_comments
;
The following automatic conversions were performed:
'_symmetry_cell_setting' value 'Monoclinic' changed to 'monoclinic'
according to '/home/saulius/struct/CIF-dictionaries/cif_core.dic'
dictionary named 'cif_core.dic' version 2.4.1 from
2010-06-29.

'_exptl_absorpt_correction_type' value 'MULTI-SCAN' changed
to 'multi-scan' according to
'/home/saulius/struct/CIF-dictionaries/cif_core.dic' dictionary named
'cif_core.dic' version 2.4.1 from
2010-06-29.

'_refine_ls_hydrogen_treatment' value 'CONSTR' changed to
'constr' according to '/home/saulius/struct/CIF-dictionaries/cif_core.dic'
dictionary named 'cif_core.dic' version 2.4.1 from 2010-06-29.

Automatic conversion script
Id: cif_fix_enum 1527 2010-12-29 10:47:43Z saulius 
;
_cod_original_sg_symbol_H-M P2(1)/c
_cod_database_code 4024573

loop_
_symmetry_equiv_pos_as_xyz
'x, y, z'
'-x, y+1/2, -z+1/2'
'-x, -y, -z'
'x, -y-1/2, z-1/2'

loop_
_atom_site_label
_atom_site_type_symbol
_atom_site_fract_x
_atom_site_fract_y
_atom_site_fract_z
_atom_site_U_iso_or_equiv
_atom_site_adp_type
_atom_site_occupancy
_atom_site_symmetry_multiplicity
_atom_site_calc_flag
_atom_site_refinement_flags
_atom_site_disorder_assembly
_atom_site_disorder_group
O1 O 0.45877(12) 0.2704(2) 0.45098(5) 0.0472(5) Uani 1 1 d . . .
O2 O 0.22780(11) 0.7375(2) 0.39735(6) 0.0494(6) Uani 1 1 d . . .
O3 O 0.33700(11) 0.78600(18) 0.42499(5) 0.0405(5) Uani 1 1 d . . .
O4 O 0.21033(10) 0.42050(19) 0.39127(5) 0.0379(5) Uani 1 1 d . . .
O5 O 0.18251(9) 0.50125(17) 0.44352(4) 0.0295(4) Uani 1 1 d . . .
O6 O 0.23681(12) 0.7341(2) 0.52415(5) 0.0460(5) Uani 1 1 d . . .
O7 O 0.69753(11) 0.97791(19) 0.30078(5) 0.0442(5) Uani 1 1 d . . .
O8 O 0.49784(10) 0.50136(18) 0.21309(4) 0.0359(5) Uani 1 1 d . . .
O9 O 0.58888(10) 0.44618(16) 0.31592(4) 0.0295(4) Uani 1 1 d . . .
O10 O 0.47608(10) 0.48309(18) 0.33768(5) 0.0362(5) Uani 1 1 d . . .
O11 O 0.45033(10) 0.78752(19) 0.34882(4) 0.0370(5) Uani 1 1 d . . .
O12 O 0.42682(9) 0.72482(16) 0.29354(4) 0.0265(4) Uani 1 1 d . . .
O13 O 0.78094(10) 0.48737(17) 0.20949(5) 0.0353(4) Uani 1 1 d . . .
O14 O 1.02291(11) 0.94421(19) 0.27992(5) 0.0417(5) Uani 1 1 d . . .
O15 O 0.91397(10) 0.97573(16) 0.18001(4) 0.0302(4) Uani 1 1 d . . .
O16 O 1.01626(11) 0.91970(19) 0.15112(5) 0.0439(5) Uani 1 1 d . . .
O17 O 1.03319(9) 0.59456(17) 0.15426(4) 0.0285(4) Uani 1 1 d . . .
O18 O 1.07203(9) 0.70236(17) 0.20285(4) 0.0288(4) Uani 1 1 d . . .
O19 O 0.04237(11) 0.72739(19) 0.04359(5) 0.0429(5) Uani 1 1 d . . .
O20 O 0.25797(11) 0.27877(18) -0.04030(5) 0.0386(5) Uani 1 1 d . . .
O21 O 0.30149(10) 0.58355(18) 0.09291(4) 0.0354(5) Uani 1 1 d . . .
O22 O 0.32650(9) 0.50072(17) 0.04065(4) 0.0294(4) Uani 1 1 d . . .
O23 O 0.28274(10) 0.26314(18) 0.08689(5) 0.0393(5) Uani 1 1 d . . .
O24 O 0.16920(9) 0.22033(16) 0.06292(5) 0.0330(4) Uani 1 1 d . . .
N1 N 0.38577(11) 0.44351(19) 0.46652(5) 0.0235(5) Uani 1 1 d . . .
N2 N 0.63367(11) 0.79675(18) 0.28060(5) 0.0215(4) Uani 1 1 d . . .
N3 N 0.86127(10) 0.65448(18) 0.22428(5) 0.0205(4) Uani 1 1 d . . .
N4 N 0.11504(11) 0.55964(18) 0.02429(5) 0.0207(4) Uani 1 1 d . . .
C1 C 0.40264(13) 0.4411(2) 0.50267(6) 0.0258(6) Uani 1 1 d . . .
C2 C 0.45347(15) 0.3626(3) 0.52168(7) 0.0336(6) Uani 1 1 d . . .
H2A H 0.4827 0.2993 0.5110 0.040 Uiso 1 1 calc R . .
C3 C 0.45831(16) 0.3833(3) 0.55697(7) 0.0408(7) Uani 1 1 d . . .
H3A H 0.4912 0.3326 0.5706 0.049 Uiso 1 1 calc R . .
C4 C 0.41468(17) 0.4792(3) 0.57259(7) 0.0417(7) Uani 1 1 d . . .
H4A H 0.4197 0.4913 0.5965 0.050 Uiso 1 1 calc R . .
C5 C 0.36453(16) 0.5563(3) 0.55385(6) 0.0343(6) Uani 1 1 d . . .
H5A H 0.3357 0.6197 0.5647 0.041 Uiso 1 1 calc R . .
C6 C 0.35833(14) 0.5363(2) 0.51797(6) 0.0264(6) Uani 1 1 d . . .
C7 C 0.31314(13) 0.5982(2) 0.49064(6) 0.0254(5) Uani 1 1 d . . .
C8 C 0.33133(13) 0.5403(2) 0.45961(6) 0.0220(5) Uani 1 1 d . A .
C9 C 0.30080(13) 0.5596(2) 0.42285(6) 0.0242(5) Uani 1 1 d . . .
C10 C 0.35813(14) 0.5115(3) 0.39696(6) 0.0298(6) Uani 1 1 d . A .
H10A H 0.3359 0.5133 0.3737 0.036 Uiso 1 1 calc R . .
H10B H 0.4008 0.5706 0.3976 0.036 Uiso 1 1 calc R . .
C11 C 0.38368(15) 0.3715(3) 0.40567(6) 0.0334(6) Uani 1 1 d . . .
H11A H 0.3418 0.3116 0.4021 0.040 Uiso 1 1 calc R A .
H11B H 0.4218 0.3458 0.3898 0.040 Uiso 1 1 calc R . .
C12 C 0.41434(14) 0.3554(3) 0.44213(7) 0.0307(6) Uani 1 1 d . A .
C13 C 0.22618(14) 0.4840(2) 0.41687(6) 0.0266(6) Uani 1 1 d . A .
C14 C 0.10952(14) 0.4371(3) 0.44226(7) 0.0337(6) Uani 1 1 d . . .
H14A H 0.1140 0.3449 0.4354 0.040 Uiso 1 1 calc R . .
H14B H 0.0759 0.4816 0.4258 0.040 Uiso 1 1 calc R . .
C15 C 0.08146(16) 0.4473(3) 0.47806(7) 0.0419(7) Uani 1 1 d . . .
H15A H 0.0334 0.4057 0.4789 0.063 Uiso 1 1 calc R . .
H15B H 0.0772 0.5390 0.4844 0.063 Uiso 1 1 calc R . .
H15C H 0.1157 0.4037 0.4940 0.063 Uiso 1 1 calc R . .
C16 C 0.28289(15) 0.7047(3) 0.41386(7) 0.0319(6) Uani 1 1 d . A .
C17 C 0.3254(2) 0.9264(3) 0.41667(12) 0.0876(15) Uani 0.50 1 d P A 1
H17A H 0.2739 0.9459 0.4216 0.131 Uiso 0.50 1 calc PR A 1
H17B H 0.3560 0.9761 0.4334 0.131 Uiso 0.50 1 calc PR A 1
C18 C 0.3371(3) 0.9771(6) 0.38698(15) 0.0386(14) Uani 0.50 1 d P A 1
H18A H 0.3256 1.0700 0.3874 0.058 Uiso 0.50 1 calc PR A 1
H18B H 0.3059 0.9340 0.3696 0.058 Uiso 0.50 1 calc PR A 1
H18C H 0.3885 0.9652 0.3816 0.058 Uiso 0.50 1 calc PR A 1
C17' C 0.3254(2) 0.9264(3) 0.41667(12) 0.0876(15) Uani 0.50 1 d P A 2
H17C H 0.2930 0.9686 0.4330 0.131 Uiso 0.50 1 calc PR A 2
H17D H 0.3046 0.9378 0.3933 0.131 Uiso 0.50 1 calc PR A 2
C18' C 0.4075(4) 0.9820(7) 0.4203(2) 0.069(2) Uani 0.50 1 d P A 2
H18D H 0.4071 1.0756 0.4157 0.104 Uiso 0.50 1 calc PR A 2
H18E H 0.4382 0.9381 0.4039 0.104 Uiso 0.50 1 calc PR A 2
H18F H 0.4271 0.9664 0.4434 0.104 Uiso 0.50 1 calc PR A 2
C19 C 0.25489(15) 0.6968(3) 0.49557(7) 0.0327(6) Uani 1 1 d . . .
H19A H 0.2305 0.7329 0.4761 0.039 Uiso 1 1 calc R . .
C20 C 0.65627(13) 0.8016(2) 0.24589(6) 0.0248(5) Uani 1 1 d . . .
C21 C 0.71013(14) 0.8802(3) 0.23075(7) 0.0313(6) Uani 1 1 d . . .
H21A H 0.7369 0.9437 0.2435 0.038 Uiso 1 1 calc R . .
C22 C 0.72200(15) 0.8597(3) 0.19586(7) 0.0362(7) Uani 1 1 d . . .
H22A H 0.7571 0.9110 0.1848 0.043 Uiso 1 1 calc R . .
C23 C 0.68252(15) 0.7639(3) 0.17717(7) 0.0347(7) Uani 1 1 d . . .
H23A H 0.6925 0.7515 0.1539 0.042 Uiso 1 1 calc R . .
C24 C 0.62864(14) 0.6859(3) 0.19206(6) 0.0296(6) Uani 1 1 d . . .
H24A H 0.6023 0.6225 0.1791 0.035 Uiso 1 1 calc R . .
C25 C 0.61515(13) 0.7057(2) 0.22715(6) 0.0227(5) Uani 1 1 d . . .
C26 C 0.56600(13) 0.6417(2) 0.25137(6) 0.0220(5) Uani 1 1 d . . .
C27 C 0.57925(13) 0.6983(2) 0.28328(6) 0.0209(5) Uani 1 1 d . . .
C28 C 0.54656(13) 0.6711(2) 0.31816(6) 0.0219(5) Uani 1 1 d . . .
C29 C 0.60057(14) 0.7211(2) 0.34730(6) 0.0263(6) Uani 1 1 d . . .
H29A H 0.5768 0.7139 0.3694 0.032 Uiso 1 1 calc R . .
H29B H 0.6449 0.6660 0.3483 0.032 Uiso 1 1 calc R . .
C30 C 0.62269(15) 0.8639(2) 0.34127(6) 0.0290(6) Uani 1 1 d . . .
H30A H 0.5790 0.9197 0.3433 0.035 Uiso 1 1 calc R . .
H30B H 0.6588 0.8903 0.3593 0.035 Uiso 1 1 calc R . .
C31 C 0.65537(14) 0.8875(2) 0.30681(7) 0.0290(6) Uani 1 1 d . . .
C32 C 0.53177(14) 0.5231(2) 0.32473(6) 0.0244(5) Uani 1 1 d . . .
C33 C 0.57851(17) 0.3030(2) 0.32122(7) 0.0346(6) Uani 1 1 d . . .
H33A H 0.6108 0.2547 0.3060 0.042 Uiso 1 1 calc R . .
H33B H 0.5273 0.2795 0.3150 0.042 Uiso 1 1 calc R . .
C34 C 0.59556(19) 0.2627(3) 0.35770(7) 0.0476(8) Uani 1 1 d . . .
H34A H 0.5880 0.1690 0.3600 0.071 Uiso 1 1 calc R . .
H34B H 0.5631 0.3092 0.3728 0.071 Uiso 1 1 calc R . .
H34C H 0.6465 0.2840 0.3638 0.071 Uiso 1 1 calc R . .
C35 C 0.46917(14) 0.7375(2) 0.32227(6) 0.0251(5) Uani 1 1 d . . .
C36 C 0.34970(14) 0.7711(3) 0.29575(7) 0.0320(9) Uani 0.982(9) 1 d P . .
H36A H 0.3487 0.8615 0.3043 0.038 Uiso 1 1 calc R . .
H36B H 0.3225 0.7152 0.3114 0.038 Uiso 1 1 calc R . .
C37 C 0.31554(15) 0.7639(3) 0.25991(7) 0.0362(7) Uani 1 1 d . . .
H37A H 0.2647 0.7939 0.2601 0.054 Uiso 1 1 calc R . .
H37B H 0.3167 0.6739 0.2518 0.054 Uiso 1 1 calc R . .
H37C H 0.3432 0.8193 0.2447 0.054 Uiso 1 1 calc R . .
C38 C 0.51078(14) 0.5405(2) 0.24245(6) 0.0262(6) Uani 1 1 d . . .
H38A H 0.4839 0.5037 0.2602 0.031 Uiso 1 1 calc R . .
C39 C 0.84666(13) 0.6618(2) 0.25996(6) 0.0221(5) Uani 1 1 d . . .
C40 C 0.79435(14) 0.5945(2) 0.27920(7) 0.0294(6) Uani 1 1 d . . .
H40A H 0.7613 0.5339 0.2689 0.035 Uiso 1 1 calc R . .
C41 C 0.79400(16) 0.6220(3) 0.31434(7) 0.0372(7) Uani 1 1 d . . .
H41A H 0.7605 0.5775 0.3281 0.045 Uiso 1 1 calc R . .
C42 C 0.84239(16) 0.7145(3) 0.32972(7) 0.0374(7) Uani 1 1 d . . .
H42A H 0.8399 0.7317 0.3533 0.045 Uiso 1 1 calc R . .
C43 C 0.89421(15) 0.7814(3) 0.31049(6) 0.0315(6) Uani 1 1 d . . .
H43A H 0.9266 0.8428 0.3209 0.038 Uiso 1 1 calc R . .
C44 C 0.89659(13) 0.7542(2) 0.27498(6) 0.0234(5) Uani 1 1 d . . .
C45 C 0.94236(13) 0.8030(2) 0.24747(6) 0.0230(5) Uani 1 1 d . . .
C46 C 0.92002(13) 0.7417(2) 0.21729(6) 0.0212(5) Uani 1 1 d . . .
C47 C 0.94891(13) 0.7500(2) 0.18097(6) 0.0222(5) Uani 1 1 d U . .
C48 C 0.88970(13) 0.6985(2) 0.15447(6) 0.0245(5) Uani 1 1 d . . .
H48A H 0.8488 0.7614 0.1526 0.029 Uiso 1 1 calc R . .
H48B H 0.9115 0.6913 0.1319 0.029 Uiso 1 1 calc R . .
C49 C 0.85999(14) 0.5644(2) 0.16505(6) 0.0257(5) Uani 1 1 d . . .
H49A H 0.8211 0.5374 0.1484 0.031 Uiso 1 1 calc R . .
H49B H 0.9000 0.4998 0.1642 0.031 Uiso 1 1 calc R . .
C50 C 0.82912(13) 0.5634(2) 0.20056(6) 0.0250(5) Uani 1 1 d . . .
C51 C 0.96595(14) 0.8921(2) 0.16951(6) 0.0270(6) Uani 1 1 d . . .
C52 C 0.91750(17) 1.1116(3) 0.16686(8) 0.0410(7) Uani 1 1 d . . .
H52A H 0.9081 1.1131 0.1419 0.049 Uiso 1 1 calc R . .
H52B H 0.9663 1.1497 0.1720 0.049 Uiso 1 1 calc R . .
C53 C 0.8587(2) 1.1877(3) 0.18476(11) 0.0692(11) Uani 1 1 d . . .
H53A H 0.8584 1.2779 0.1768 0.104 Uiso 1 1 calc R . .
H53B H 0.8689 1.1859 0.2093 0.104 Uiso 1 1 calc R . .
H53C H 0.8108 1.1483 0.1797 0.104 Uiso 1 1 calc R . .
C54 C 1.02227(13) 0.6711(2) 0.17756(6) 0.0233(5) Uani 1 1 d . . .
C55 C 1.14742(13) 0.6471(3) 0.20016(7) 0.0303(6) Uani 1 1 d . . .
H55A H 1.1443 0.5595 0.1898 0.036 Uiso 1 1 calc R . .
H55B H 1.1707 0.6385 0.2231 0.036 Uiso 1 1 calc R . .
C56 C 1.19419(15) 0.7355(3) 0.17833(8) 0.0389(7) Uani 1 1 d . . .
H56A H 1.2432 0.6981 0.1767 0.058 Uiso 1 1 calc R . .
H56B H 1.1979 0.8217 0.1888 0.058 Uiso 1 1 calc R . .
H56C H 1.1714 0.7432 0.1555 0.058 Uiso 1 1 calc R . .
C57 C 1.00242(14) 0.8994(3) 0.25169(7) 0.0298(6) Uani 1 1 d . . .
H57A H 1.0263 0.9282 0.2321 0.036 Uiso 1 1 calc R . .
C58 C 0.09256(13) 0.5668(2) -0.01117(6) 0.0219(5) Uani 1 1 d . . .
C59 C 0.03957(14) 0.6478(2) -0.02788(6) 0.0272(6) Uani 1 1 d . . .
H59A H 0.0111 0.7077 -0.0157 0.033 Uiso 1 1 calc R . .
C60 C 0.03149(15) 0.6347(3) -0.06337(6) 0.0325(6) Uani 1 1 d . . .
H60A H -0.0031 0.6877 -0.0754 0.039 Uiso 1 1 calc R . .
C61 C 0.07368(15) 0.5440(3) -0.08178(7) 0.0351(7) Uani 1 1 d . . .
H61A H 0.0665 0.5378 -0.1057 0.042 Uiso 1 1 calc R . .
C62 C 0.12593(15) 0.4635(3) -0.06509(6) 0.0308(6) Uani 1 1 d . . .
H62A H 0.1534 0.4025 -0.0774 0.037 Uiso 1 1 calc R . .
C63 C 0.13656(13) 0.4761(2) -0.02898(6) 0.0238(5) Uani 1 1 d . . .
C64 C 0.18660(13) 0.4125(2) -0.00385(6) 0.0230(5) Uani 1 1 d . . .
C65 C 0.17219(13) 0.4657(2) 0.02820(6) 0.0207(5) Uani 1 1 d . B .
C66 C 0.20869(13) 0.4447(2) 0.06377(6) 0.0223(5) Uani 1 1 d . . .
C67 C 0.15653(14) 0.4928(2) 0.09225(6) 0.0258(6) Uani 1 1 d . B .
H67A H 0.1142 0.4332 0.0934 0.031 Uiso 1 1 calc R . .
H67B H 0.1833 0.4911 0.1146 0.031 Uiso 1 1 calc R . .
C68 C 0.12895(14) 0.6318(2) 0.08481(6) 0.0280(6) Uani 1 1 d . . .
H68A H 0.0947 0.6574 0.1025 0.034 Uiso 1 1 calc R B .
H68B H 0.1711 0.6922 0.0862 0.034 Uiso 1 1 calc R . .
C69 C 0.09056(14) 0.6459(2) 0.05020(6) 0.0282(6) Uani 1 1 d . B .
C70 C 0.28385(13) 0.5191(2) 0.06780(6) 0.0248(5) Uani 1 1 d . B .
C71 C 0.40110(14) 0.5608(3) 0.04337(7) 0.0337(6) Uani 0.50 1 d P B 1
H71A H 0.4327 0.5135 0.0601 0.040 Uiso 0.50 1 calc PR B 1
H71B H 0.3979 0.6529 0.0505 0.040 Uiso 0.50 1 calc PR B 1
C72 C 0.4317(3) 0.5505(6) 0.00770(14) 0.0352(13) Uani 0.50 1 d P B 1
H72A H 0.4808 0.5888 0.0078 0.053 Uiso 0.50 1 calc PR B 1
H72B H 0.3996 0.5971 -0.0086 0.053 Uiso 0.50 1 calc PR B 1
H72C H 0.4344 0.4589 0.0011 0.053 Uiso 0.50 1 calc PR B 1
C71' C 0.40110(14) 0.5608(3) 0.04337(7) 0.0337(6) Uani 0.50 1 d P B 2
H71C H 0.3970 0.6501 0.0525 0.040 Uiso 0.50 1 calc PR B 2
H71D H 0.4212 0.5669 0.0204 0.040 Uiso 0.50 1 calc PR B 2
C72' C 0.4550(3) 0.4813(5) 0.06687(14) 0.0347(13) Uani 0.50 1 d P B 2
H72D H 0.5027 0.5245 0.0680 0.052 Uiso 0.50 1 calc PR B 2
H72E H 0.4603 0.3936 0.0576 0.052 Uiso 0.50 1 calc PR B 2
H72F H 0.4357 0.4761 0.0897 0.052 Uiso 0.50 1 calc PR B 2
C73 C 0.22626(14) 0.2989(2) 0.07200(6) 0.0251(5) Uani 1 1 d . B .
C74 C 0.17521(16) 0.0797(3) 0.07177(8) 0.0403(7) Uani 1 1 d . . .
H74A H 0.2085 0.0677 0.0919 0.048 Uiso 1 1 calc R . .
H74B H 0.1950 0.0303 0.0526 0.048 Uiso 1 1 calc R . .
C75 C 0.09941(18) 0.0321(3) 0.07926(8) 0.0488(8) Uani 1 1 d . . .
H75A H 0.1015 -0.0602 0.0853 0.073 Uiso 1 1 calc R . .
H75B H 0.0671 0.0439 0.0591 0.073 Uiso 1 1 calc R . .
H75C H 0.0804 0.0818 0.0983 0.073 Uiso 1 1 calc R . .
C76 C 0.24373(14) 0.3153(2) -0.01101(6) 0.0269(6) Uani 1 1 d . . .
H76A H 0.2710 0.2789 0.0076 0.032 Uiso 1 1 calc R . .

loop_
_atom_site_aniso_label
_atom_site_aniso_U_11
_atom_site_aniso_U_22
_atom_site_aniso_U_33
_atom_site_aniso_U_23
_atom_site_aniso_U_13
_atom_site_aniso_U_12
O1 0.0482(13) 0.0498(13) 0.0441(12) 0.0045(10) 0.0084(10) 0.0248(10)
O2 0.0394(13) 0.0409(12) 0.0666(14) 0.0131(10) -0.0190(11) -0.0005(9)
O3 0.0389(12) 0.0279(11) 0.0536(12) 0.0099(9) -0.0143(9) -0.0083(8)
O4 0.0351(11) 0.0507(13) 0.0278(10) -0.0095(9) 0.0009(8) -0.0104(9)
O5 0.0206(9) 0.0365(11) 0.0317(10) -0.0084(8) 0.0048(8) -0.0049(7)
O6 0.0549(14) 0.0437(13) 0.0399(12) -0.0145(9) 0.0089(10) 0.0090(10)
O7 0.0530(13) 0.0365(12) 0.0430(12) 0.0021(9) -0.0008(10) -0.0227(10)
O8 0.0413(12) 0.0379(11) 0.0285(10) -0.0079(8) -0.0021(8) -0.0077(8)
O9 0.0316(10) 0.0223(9) 0.0349(10) 0.0022(8) 0.0062(8) 0.0036(7)
O10 0.0333(11) 0.0333(11) 0.0428(11) 0.0099(8) 0.0142(9) -0.0017(8)
O11 0.0376(11) 0.0484(12) 0.0252(10) -0.0074(9) 0.0027(8) 0.0103(9)
O12 0.0209(9) 0.0328(10) 0.0259(9) -0.0013(7) 0.0011(7) 0.0052(7)
O13 0.0320(11) 0.0297(11) 0.0442(11) 0.0022(8) 0.0022(9) -0.0109(8)
O14 0.0434(12) 0.0471(13) 0.0347(11) -0.0157(9) 0.0002(9) -0.0121(9)
O15 0.0314(10) 0.0193(9) 0.0403(11) 0.0041(8) 0.0076(8) 0.0001(7)
O16 0.0423(12) 0.0379(12) 0.0532(13) 0.0137(9) 0.0255(10) 0.0006(9)
O17 0.0306(10) 0.0321(10) 0.0230(9) -0.0014(8) 0.0045(7) 0.0023(8)
O18 0.0207(9) 0.0369(11) 0.0286(9) -0.0044(8) -0.0015(7) 0.0015(7)
O19 0.0541(13) 0.0395(12) 0.0348(11) -0.0038(9) -0.0001(9) 0.0222(10)
O20 0.0439(12) 0.0411(12) 0.0311(11) -0.0103(9) 0.0047(9) 0.0094(9)
O21 0.0355(11) 0.0427(12) 0.0280(10) -0.0084(9) -0.0013(8) -0.0101(9)
O22 0.0233(10) 0.0364(11) 0.0287(9) -0.0040(8) 0.0038(7) -0.0049(8)
O23 0.0349(12) 0.0351(11) 0.0469(12) 0.0017(9) -0.0137(9) 0.0048(8)
O24 0.0270(10) 0.0236(10) 0.0479(11) 0.0084(8) -0.0065(8) -0.0032(7)
N1 0.0214(11) 0.0241(11) 0.0252(11) 0.0001(9) 0.0026(8) 0.0021(8)
N2 0.0221(11) 0.0190(10) 0.0233(10) 0.0020(8) 0.0004(8) -0.0032(8)
N3 0.0197(11) 0.0180(10) 0.0238(10) 0.0015(8) 0.0029(8) -0.0014(8)
N4 0.0237(11) 0.0196(10) 0.0188(10) -0.0012(8) 0.0018(8) 0.0019(8)
C1 0.0219(13) 0.0301(14) 0.0252(13) 0.0047(11) -0.0009(10) -0.0079(10)
C2 0.0297(15) 0.0308(15) 0.0401(16) 0.0058(12) -0.0031(12) -0.0053(11)
C3 0.0411(18) 0.0385(17) 0.0417(17) 0.0146(14) -0.0143(13) -0.0126(13)
C4 0.059(2) 0.0392(17) 0.0263(15) 0.0041(13) -0.0085(14) -0.0185(15)
C5 0.0450(18) 0.0333(16) 0.0246(14) 0.0002(12) 0.0000(12) -0.0113(12)
C6 0.0264(14) 0.0282(14) 0.0247(13) -0.0019(11) 0.0025(10) -0.0079(10)
C7 0.0246(14) 0.0223(13) 0.0294(13) -0.0023(11) 0.0026(10) -0.0051(10)
C8 0.0192(13) 0.0205(12) 0.0263(13) 0.0005(10) 0.0019(10) -0.0020(9)
C9 0.0238(14) 0.0266(14) 0.0224(12) 0.0009(10) 0.0033(10) -0.0002(10)
C10 0.0279(15) 0.0399(16) 0.0220(13) -0.0003(11) 0.0054(11) -0.0011(11)
C11 0.0321(16) 0.0400(17) 0.0289(14) -0.0067(12) 0.0120(12) 0.0036(12)
C12 0.0272(15) 0.0340(15) 0.0317(14) 0.0009(12) 0.0099(11) 0.0055(11)
C13 0.0250(14) 0.0298(14) 0.0249(13) -0.0013(11) -0.0006(11) -0.0011(10)
C14 0.0233(14) 0.0400(16) 0.0380(15) -0.0023(12) 0.0025(11) -0.0077(11)
C15 0.0368(17) 0.0452(18) 0.0445(17) -0.0066(14) 0.0134(14) -0.0131(13)
C16 0.0289(16) 0.0336(15) 0.0331(14) 0.0031(12) -0.0010(12) -0.0004(12)
C17 0.090(3) 0.0308(19) 0.138(4) 0.040(2) -0.062(3) -0.0253(19)
C18 0.041(4) 0.033(3) 0.042(3) -0.003(3) 0.005(3) 0.009(2)
C17' 0.090(3) 0.0308(19) 0.138(4) 0.040(2) -0.062(3) -0.0253(19)
C18' 0.070(5) 0.038(4) 0.097(6) -0.006(4) -0.015(4) -0.017(3)
C19 0.0348(16) 0.0285(15) 0.0348(15) -0.0049(12) 0.0031(12) -0.0023(11)
C20 0.0204(13) 0.0286(14) 0.0253(13) 0.0064(11) 0.0020(10) 0.0027(10)
C21 0.0258(15) 0.0255(14) 0.0429(16) 0.0094(12) 0.0053(12) 0.0016(10)
C22 0.0306(16) 0.0330(16) 0.0460(17) 0.0165(13) 0.0148(13) 0.0055(12)
C23 0.0356(16) 0.0400(17) 0.0292(14) 0.0142(12) 0.0126(12) 0.0122(12)
C24 0.0321(15) 0.0330(15) 0.0238(13) 0.0030(11) 0.0026(11) 0.0082(11)
C25 0.0209(13) 0.0227(13) 0.0245(13) 0.0036(10) 0.0020(10) 0.0047(9)
C26 0.0200(13) 0.0214(13) 0.0248(12) 0.0028(10) 0.0010(10) 0.0008(9)
C27 0.0196(13) 0.0194(12) 0.0238(12) 0.0053(10) 0.0007(10) 0.0014(9)
C28 0.0224(13) 0.0235(13) 0.0197(12) 0.0004(10) 0.0006(10) -0.0010(10)
C29 0.0307(15) 0.0268(14) 0.0210(12) 0.0002(10) -0.0039(10) 0.0013(10)
C30 0.0367(16) 0.0240(14) 0.0256(13) -0.0038(11) -0.0070(11) -0.0022(11)
C31 0.0273(15) 0.0239(14) 0.0353(14) 0.0019(11) -0.0070(11) -0.0028(11)
C32 0.0272(14) 0.0247(14) 0.0213(12) 0.0016(10) 0.0018(10) 0.0010(10)
C33 0.0516(18) 0.0197(14) 0.0328(15) -0.0015(11) 0.0059(13) 0.0033(12)
C34 0.067(2) 0.0358(17) 0.0398(17) 0.0081(14) -0.0010(15) 0.0143(15)
C35 0.0282(14) 0.0237(13) 0.0235(13) 0.0016(11) 0.0016(11) -0.0005(10)
C36 0.0229(16) 0.0418(19) 0.0315(16) -0.0035(12) 0.0033(11) 0.0082(12)
C37 0.0300(16) 0.0390(17) 0.0394(16) -0.0056(13) -0.0016(12) 0.0068(12)
C38 0.0287(15) 0.0234(14) 0.0267(14) -0.0002(11) 0.0023(11) -0.0004(10)
C39 0.0234(13) 0.0164(12) 0.0270(13) 0.0031(10) 0.0066(10) 0.0055(9)
C40 0.0276(15) 0.0240(14) 0.0373(15) 0.0061(11) 0.0124(12) 0.0030(10)
C41 0.0453(18) 0.0290(16) 0.0391(16) 0.0112(12) 0.0249(14) 0.0056(12)
C42 0.057(2) 0.0306(16) 0.0259(14) 0.0012(12) 0.0168(13) 0.0130(13)
C43 0.0395(16) 0.0300(15) 0.0254(14) -0.0009(11) 0.0057(12) 0.0063(12)
C44 0.0266(14) 0.0189(12) 0.0250(13) 0.0009(10) 0.0065(10) 0.0061(10)
C45 0.0234(13) 0.0215(13) 0.0243(12) -0.0001(10) 0.0030(10) 0.0001(10)
C46 0.0202(13) 0.0181(12) 0.0254(13) 0.0025(10) 0.0032(10) -0.0001(9)
C47 0.0198(13) 0.0258(13) 0.0211(12) 0.0015(10) 0.0037(10) -0.0023(9)
C48 0.0245(14) 0.0267(14) 0.0223(12) 0.0007(10) -0.0003(10) 0.0033(10)
C49 0.0272(14) 0.0248(13) 0.0246(13) -0.0011(10) -0.0053(10) -0.0036(10)
C50 0.0215(13) 0.0202(13) 0.0329(14) 0.0032(11) -0.0033(11) 0.0005(10)
C51 0.0275(14) 0.0258(14) 0.0279(13) 0.0005(11) 0.0051(11) 0.0024(11)
C52 0.0467(18) 0.0210(14) 0.0555(19) 0.0056(13) 0.0054(15) -0.0028(12)
C53 0.077(3) 0.0263(18) 0.106(3) -0.0016(18) 0.032(2) 0.0060(16)
C54 0.0233(14) 0.0224(13) 0.0245(13) 0.0044(11) 0.0036(10) -0.0030(10)
C55 0.0207(14) 0.0337(15) 0.0363(15) 0.0012(12) -0.0019(11) 0.0037(11)
C56 0.0254(15) 0.0383(17) 0.0529(18) -0.0014(14) 0.0006(13) -0.0005(12)
C57 0.0292(15) 0.0283(15) 0.0322(14) -0.0045(11) 0.0036(11) 0.0005(11)
C58 0.0225(13) 0.0194(13) 0.0237(13) -0.0012(10) 0.0007(10) -0.0043(9)
C59 0.0265(14) 0.0249(14) 0.0300(14) 0.0000(11) -0.0018(11) -0.0005(10)
C60 0.0348(16) 0.0315(15) 0.0307(14) 0.0039(12) -0.0084(12) 0.0043(12)
C61 0.0430(17) 0.0383(16) 0.0233(13) -0.0013(12) -0.0063(12) 0.0009(13)
C62 0.0383(16) 0.0294(15) 0.0245(13) -0.0053(11) -0.0006(11) 0.0032(11)
C63 0.0265(14) 0.0229(13) 0.0221(12) -0.0023(10) 0.0020(10) -0.0032(10)
C64 0.0232(13) 0.0216(13) 0.0243(13) -0.0031(10) 0.0016(10) -0.0023(10)
C65 0.0208(13) 0.0195(12) 0.0217(12) 0.0008(10) 0.0004(10) -0.0027(9)
C66 0.0221(13) 0.0244(13) 0.0202(12) 0.0011(10) -0.0001(10) -0.0016(10)
C67 0.0282(14) 0.0267(14) 0.0228(13) 0.0013(11) 0.0043(10) -0.0016(10)
C68 0.0315(15) 0.0303(15) 0.0225(13) -0.0040(11) 0.0081(11) 0.0019(11)
C69 0.0301(15) 0.0274(14) 0.0275(14) -0.0001(11) 0.0060(11) 0.0033(11)
C70 0.0246(14) 0.0288(14) 0.0210(13) 0.0010(11) -0.0011(10) 0.0007(10)
C71 0.0233(15) 0.0407(16) 0.0372(15) -0.0011(13) 0.0042(12) -0.0083(11)
C72 0.027(3) 0.039(3) 0.040(3) -0.004(3) 0.006(2) -0.006(2)
C71' 0.0233(15) 0.0407(16) 0.0372(15) -0.0011(13) 0.0042(12) -0.0083(11)
C72' 0.026(3) 0.028(3) 0.050(3) 0.006(3) 0.006(3) -0.005(2)
C73 0.0239(14) 0.0303(14) 0.0215(12) 0.0009(11) 0.0042(10) -0.0001(10)
C74 0.0456(18) 0.0216(14) 0.0537(19) 0.0084(13) 0.0006(14) 0.0017(12)
C75 0.062(2) 0.0331(17) 0.0521(19) 0.0063(14) 0.0132(16) -0.0142(14)
C76 0.0304(15) 0.0241(13) 0.0263(14) -0.0020(11) -0.0001(11) 0.0009(10)

loop_
_atom_type_symbol
_atom_type_description
_atom_type_scat_dispersion_real
_atom_type_scat_dispersion_imag
_atom_type_scat_source
C C 0.0033 0.0016 'International Tables Vol C Tables 4.2.6.8 and 6.1.1.4'
H H 0.0000 0.0000 'International Tables Vol C Tables 4.2.6.8 and 6.1.1.4'
N N 0.0061 0.0033 'International Tables Vol C Tables 4.2.6.8 and 6.1.1.4'
O O 0.0106 0.0060 'International Tables Vol C Tables 4.2.6.8 and 6.1.1.4'

loop_
_geom_angle_atom_site_label_1
_geom_angle_atom_site_label_2
_geom_angle_atom_site_label_3
_geom_angle
_geom_angle_site_symmetry_1
_geom_angle_site_symmetry_3
_geom_angle_publ_flag
C16 O3 C17 115.4(2) . . ?
C13 O5 C14 117.99(19) . . ?
C32 O9 C33 115.6(2) . . ?
C35 O12 C36 115.69(19) . . ?
C51 O15 C52 116.64(19) . . ?
C54 O18 C55 116.80(19) . . ?
C70 O22 C71 115.67(19) . . ?
C73 O24 C74 117.8(2) . . ?
C8 N1 C12 125.6(2) . . ?
C8 N1 C1 108.82(19) . . ?
C12 N1 C1 125.3(2) . . ?
C27 N2 C31 125.7(2) . . ?
C27 N2 C20 108.59(19) . . ?
C31 N2 C20 125.2(2) . . ?
C46 N3 C50 125.22(19) . . ?
C46 N3 C39 108.71(18) . . ?
C50 N3 C39 125.61(19) . . ?
C65 N4 C69 126.0(2) . . ?
C65 N4 C58 108.74(18) . . ?
C69 N4 C58 124.8(2) . . ?
C6 C1 C2 122.7(2) . . ?
C6 C1 N1 107.5(2) . . ?
C2 C1 N1 129.8(2) . . ?
C3 C2 C1 116.8(3) . . ?
C3 C2 H2A 121.6 . . ?
C1 C2 H2A 121.6 . . ?
C2 C3 C4 121.1(3) . . ?
C2 C3 H3A 119.5 . . ?
C4 C3 H3A 119.5 . . ?
C5 C4 C3 122.1(3) . . ?
C5 C4 H4A 118.9 . . ?
C3 C4 H4A 118.9 . . ?
C4 C5 C6 117.8(3) . . ?
C4 C5 H5A 121.1 . . ?
C6 C5 H5A 121.1 . . ?
C1 C6 C5 119.5(2) . . ?
C1 C6 C7 107.5(2) . . ?
C5 C6 C7 132.9(2) . . ?
C8 C7 C6 107.8(2) . . ?
C8 C7 C19 126.4(2) . . ?
C6 C7 C19 125.6(2) . . ?
C7 C8 N1 108.3(2) . . ?
C7 C8 C9 132.0(2) . . ?
N1 C8 C9 119.6(2) . . ?
C8 C9 C16 113.55(19) . . ?
C8 C9 C10 109.9(2) . . ?
C16 C9 C10 107.1(2) . . ?
C8 C9 C13 110.94(19) . . ?
C16 C9 C13 105.2(2) . . ?
C10 C9 C13 109.9(2) . . ?
C11 C10 C9 110.7(2) . . ?
C11 C10 H10A 109.5 . . ?
C9 C10 H10A 109.5 . . ?
C11 C10 H10B 109.5 . . ?
C9 C10 H10B 109.5 . . ?
H10A C10 H10B 108.1 . . ?
C12 C11 C10 113.9(2) . . ?
C12 C11 H11A 108.8 . . ?
C10 C11 H11A 108.8 . . ?
C12 C11 H11B 108.8 . . ?
C10 C11 H11B 108.8 . . ?
H11A C11 H11B 107.7 . . ?
O1 C12 N1 120.7(2) . . ?
O1 C12 C11 123.8(2) . . ?
N1 C12 C11 115.4(2) . . ?
O4 C13 O5 125.3(2) . . ?
O4 C13 C9 124.2(2) . . ?
O5 C13 C9 110.49(19) . . ?
O5 C14 C15 105.7(2) . . ?
O5 C14 H14A 110.6 . . ?
C15 C14 H14A 110.6 . . ?
O5 C14 H14B 110.6 . . ?
C15 C14 H14B 110.6 . . ?
H14A C14 H14B 108.7 . . ?
C14 C15 H15A 109.5 . . ?
C14 C15 H15B 109.5 . . ?
H15A C15 H15B 109.5 . . ?
C14 C15 H15C 109.5 . . ?
H15A C15 H15C 109.5 . . ?
H15B C15 H15C 109.5 . . ?
O2 C16 O3 125.2(3) . . ?
O2 C16 C9 122.9(2) . . ?
O3 C16 C9 111.8(2) . . ?
C18 C17 O3 123.8(5) . . ?
C18 C17 H17A 106.4 . . ?
O3 C17 H17A 106.4 . . ?
C18 C17 H17B 106.4 . . ?
O3 C17 H17B 106.4 . . ?
H17A C17 H17B 106.5 . . ?
C17 C18 H18A 109.5 . . ?
C17 C18 H18B 109.5 . . ?
H18A C18 H18B 109.5 . . ?
C17 C18 H18C 109.5 . . ?
H18A C18 H18C 109.5 . . ?
H18B C18 H18C 109.5 . . ?
H18D C18' H18E 109.5 . . ?
H18D C18' H18F 109.5 . . ?
H18E C18' H18F 109.5 . . ?
O6 C19 C7 122.8(3) . . ?
O6 C19 H19A 118.6 . . ?
C7 C19 H19A 118.6 . . ?
C21 C20 C25 122.4(2) . . ?
C21 C20 N2 130.0(2) . . ?
C25 C20 N2 107.5(2) . . ?
C22 C21 C20 117.0(3) . . ?
C22 C21 H21A 121.5 . . ?
C20 C21 H21A 121.5 . . ?
C23 C22 C21 121.1(2) . . ?
C23 C22 H22A 119.4 . . ?
C21 C22 H22A 119.4 . . ?
C22 C23 C24 122.0(2) . . ?
C22 C23 H23A 119.0 . . ?
C24 C23 H23A 119.0 . . ?
C23 C24 C25 117.9(3) . . ?
C23 C24 H24A 121.0 . . ?
C25 C24 H24A 121.0 . . ?
C24 C25 C20 119.5(2) . . ?
C24 C25 C26 133.4(2) . . ?
C20 C25 C26 107.1(2) . . ?
C27 C26 C38 126.8(2) . . ?
C27 C26 C25 107.6(2) . . ?
C38 C26 C25 125.5(2) . . ?
C26 C27 N2 109.2(2) . . ?
C26 C27 C28 131.6(2) . . ?
N2 C27 C28 119.2(2) . . ?
C27 C28 C32 113.39(19) . . ?
C27 C28 C29 109.6(2) . . ?
C32 C28 C29 107.77(18) . . ?
C27 C28 C35 112.85(19) . . ?
C32 C28 C35 104.00(19) . . ?
C29 C28 C35 108.91(19) . . ?
C30 C29 C28 111.14(19) . . ?
C30 C29 H29A 109.4 . . ?
C28 C29 H29A 109.4 . . ?
C30 C29 H29B 109.4 . . ?
C28 C29 H29B 109.4 . . ?
H29A C29 H29B 108.0 . . ?
C31 C30 C29 113.7(2) . . ?
C31 C30 H30A 108.8 . . ?
C29 C30 H30A 108.8 . . ?
C31 C30 H30B 108.8 . . ?
C29 C30 H30B 108.8 . . ?
H30A C30 H30B 107.7 . . ?
O7 C31 N2 120.6(2) . . ?
O7 C31 C30 124.0(2) . . ?
N2 C31 C30 115.4(2) . . ?
O10 C32 O9 124.5(2) . . ?
O10 C32 C28 123.0(2) . . ?
O9 C32 C28 112.5(2) . . ?
O9 C33 C34 112.2(2) . . ?
O9 C33 H33A 109.2 . . ?
C34 C33 H33A 109.2 . . ?
O9 C33 H33B 109.2 . . ?
C34 C33 H33B 109.2 . . ?
H33A C33 H33B 107.9 . . ?
C33 C34 H34A 109.5 . . ?
C33 C34 H34B 109.5 . . ?
H34A C34 H34B 109.5 . . ?
C33 C34 H34C 109.5 . . ?
H34A C34 H34C 109.5 . . ?
H34B C34 H34C 109.5 . . ?
O11 C35 O12 125.7(2) . . ?
O11 C35 C28 123.2(2) . . ?
O12 C35 C28 111.1(2) . . ?
O12 C36 C37 106.7(2) . . ?
O12 C36 H36A 110.4 . . ?
C37 C36 H36A 110.4 . . ?
O12 C36 H36B 110.4 . . ?
C37 C36 H36B 110.4 . . ?
H36A C36 H36B 108.6 . . ?
C36 C37 H37A 109.5 . . ?
C36 C37 H37B 109.5 . . ?
H37A C37 H37B 109.5 . . ?
C36 C37 H37C 109.5 . . ?
H37A C37 H37C 109.5 . . ?
H37B C37 H37C 109.5 . . ?
O8 C38 C26 123.7(2) . . ?
O8 C38 H38A 118.2 . . ?
C26 C38 H38A 118.2 . . ?
C40 C39 C44 122.4(2) . . ?
C40 C39 N3 130.2(2) . . ?
C44 C39 N3 107.39(19) . . ?
C41 C40 C39 116.8(2) . . ?
C41 C40 H40A 121.6 . . ?
C39 C40 H40A 121.6 . . ?
C40 C41 C42 121.8(2) . . ?
C40 C41 H41A 119.1 . . ?
C42 C41 H41A 119.1 . . ?
C43 C42 C41 121.2(2) . . ?
C43 C42 H42A 119.4 . . ?
C41 C42 H42A 119.4 . . ?
C42 C43 C44 118.3(3) . . ?
C42 C43 H43A 120.9 . . ?
C44 C43 H43A 120.9 . . ?
C43 C44 C39 119.5(2) . . ?
C43 C44 C45 133.5(2) . . ?
C39 C44 C45 107.0(2) . . ?
C46 C45 C44 108.3(2) . . ?
C46 C45 C57 126.2(2) . . ?
C44 C45 C57 125.5(2) . . ?
C45 C46 N3 108.6(2) . . ?
C45 C46 C47 131.6(2) . . ?
N3 C46 C47 119.7(2) . . ?
C46 C47 C51 113.39(19) . . ?
C46 C47 C48 110.24(19) . . ?
C51 C47 C48 105.28(19) . . ?
C46 C47 C54 111.72(19) . . ?
C51 C47 C54 106.12(18) . . ?
C48 C47 C54 109.80(19) . . ?
C49 C48 C47 111.30(19) . . ?
C49 C48 H48A 109.4 . . ?
C47 C48 H48A 109.4 . . ?
C49 C48 H48B 109.4 . . ?
C47 C48 H48B 109.4 . . ?
H48A C48 H48B 108.0 . . ?
C50 C49 C48 113.42(19) . . ?
C50 C49 H49A 108.9 . . ?
C48 C49 H49A 108.9 . . ?
C50 C49 H49B 108.9 . . ?
C48 C49 H49B 108.9 . . ?
H49A C49 H49B 107.7 . . ?
O13 C50 N3 120.5(2) . . ?
O13 C50 C49 123.6(2) . . ?
N3 C50 C49 115.8(2) . . ?
O16 C51 O15 125.6(2) . . ?
O16 C51 C47 123.3(2) . . ?
O15 C51 C47 110.8(2) . . ?
O15 C52 C53 106.3(2) . . ?
O15 C52 H52A 110.5 . . ?
C53 C52 H52A 110.5 . . ?
O15 C52 H52B 110.5 . . ?
C53 C52 H52B 110.5 . . ?
H52A C52 H52B 108.7 . . ?
C52 C53 H53A 109.5 . . ?
C52 C53 H53B 109.5 . . ?
H53A C53 H53B 109.5 . . ?
C52 C53 H53C 109.5 . . ?
H53A C53 H53C 109.5 . . ?
H53B C53 H53C 109.5 . . ?
O17 C54 O18 125.0(2) . . ?
O17 C54 C47 123.6(2) . . ?
O18 C54 C47 111.3(2) . . ?
O18 C55 C56 110.3(2) . . ?
O18 C55 H55A 109.6 . . ?
C56 C55 H55A 109.6 . . ?
O18 C55 H55B 109.6 . . ?
C56 C55 H55B 109.6 . . ?
H55A C55 H55B 108.1 . . ?
C55 C56 H56A 109.5 . . ?
C55 C56 H56B 109.5 . . ?
H56A C56 H56B 109.5 . . ?
C55 C56 H56C 109.5 . . ?
H56A C56 H56C 109.5 . . ?
H56B C56 H56C 109.5 . . ?
O14 C57 C45 122.9(2) . . ?
O14 C57 H57A 118.5 . . ?
C45 C57 H57A 118.5 . . ?
C59 C58 C63 122.8(2) . . ?
C59 C58 N4 130.1(2) . . ?
C63 C58 N4 107.1(2) . . ?
C60 C59 C58 116.7(2) . . ?
C60 C59 H59A 121.6 . . ?
C58 C59 H59A 121.6 . . ?
C59 C60 C61 121.9(2) . . ?
C59 C60 H60A 119.0 . . ?
C61 C60 H60A 119.0 . . ?
C62 C61 C60 121.2(2) . . ?
C62 C61 H61A 119.4 . . ?
C60 C61 H61A 119.4 . . ?
C61 C62 C63 118.3(2) . . ?
C61 C62 H62A 120.8 . . ?
C63 C62 H62A 120.8 . . ?
C58 C63 C62 119.0(2) . . ?
C58 C63 C64 107.9(2) . . ?
C62 C63 C64 133.1(2) . . ?
C65 C64 C63 107.2(2) . . ?
C65 C64 C76 126.1(2) . . ?
C63 C64 C76 126.6(2) . . ?
C64 C65 N4 109.0(2) . . ?
C64 C65 C66 132.0(2) . . ?
N4 C65 C66 118.92(19) . . ?
C65 C66 C73 113.64(19) . . ?
C65 C66 C70 111.71(19) . . ?
C73 C66 C70 105.84(19) . . ?
C65 C66 C67 110.34(19) . . ?
C73 C66 C67 106.16(18) . . ?
C70 C66 C67 108.86(19) . . ?
C68 C67 C66 110.98(19) . . ?
C68 C67 H67A 109.4 . . ?
C66 C67 H67A 109.4 . . ?
C68 C67 H67B 109.4 . . ?
C66 C67 H67B 109.4 . . ?
H67A C67 H67B 108.0 . . ?
C69 C68 C67 113.4(2) . . ?
C69 C68 H68A 108.9 . . ?
C67 C68 H68A 108.9 . . ?
C69 C68 H68B 108.9 . . ?
C67 C68 H68B 108.9 . . ?
H68A C68 H68B 107.7 . . ?
O19 C69 N4 120.5(2) . . ?
O19 C69 C68 123.8(2) . . ?
N4 C69 C68 115.6(2) . . ?
O21 C70 O22 124.7(2) . . ?
O21 C70 C66 123.2(2) . . ?
O22 C70 C66 112.1(2) . . ?
O22 C71 C72 105.5(3) . . ?
O22 C71 H71A 110.6 . . ?
C72 C71 H71A 110.6 . . ?
O22 C71 H71B 110.6 . . ?
C72 C71 H71B 110.6 . . ?
H71A C71 H71B 108.8 . . ?
C71 C72 H72A 109.5 . . ?
C71 C72 H72B 109.5 . . ?
H72A C72 H72B 109.5 . . ?
C71 C72 H72C 109.5 . . ?
H72A C72 H72C 109.5 . . ?
H72B C72 H72C 109.5 . . ?
H72D C72' H72E 109.5 . . ?
H72D C72' H72F 109.5 . . ?
H72E C72' H72F 109.5 . . ?
O23 C73 O24 125.0(2) . . ?
O23 C73 C66 123.4(2) . . ?
O24 C73 C66 111.5(2) . . ?
O24 C74 C75 107.4(2) . . ?
O24 C74 H74A 110.2 . . ?
C75 C74 H74A 110.2 . . ?
O24 C74 H74B 110.2 . . ?
C75 C74 H74B 110.2 . . ?
H74A C74 H74B 108.5 . . ?
C74 C75 H75A 109.5 . . ?
C74 C75 H75B 109.5 . . ?
H75A C75 H75B 109.5 . . ?
C74 C75 H75C 109.5 . . ?
H75A C75 H75C 109.5 . . ?
H75B C75 H75C 109.5 . . ?
O20 C76 C64 123.4(2) . . ?
O20 C76 H76A 118.3 . . ?
C64 C76 H76A 118.3 . . ?

loop_
_geom_bond_atom_site_label_1
_geom_bond_atom_site_label_2
_geom_bond_distance
_geom_bond_site_symmetry_2
_geom_bond_publ_flag
O1 C12 1.211(3) . ?
O2 C16 1.203(3) . ?
O3 C16 1.330(3) . ?
O3 C17 1.465(4) . ?
O4 C13 1.202(3) . ?
O5 C13 1.326(3) . ?
O5 C14 1.459(3) . ?
O6 C19 1.219(3) . ?
O7 C31 1.212(3) . ?
O8 C38 1.214(3) . ?
O9 C32 1.338(3) . ?
O9 C33 1.471(3) . ?
O10 C32 1.202(3) . ?
O11 C35 1.201(3) . ?
O12 C35 1.327(3) . ?
O12 C36 1.465(3) . ?
O13 C50 1.214(3) . ?
O14 C57 1.223(3) . ?
O15 C51 1.331(3) . ?
O15 C52 1.464(3) . ?
O16 C51 1.200(3) . ?
O17 C54 1.206(3) . ?
O18 C54 1.336(3) . ?
O18 C55 1.469(3) . ?
O19 C69 1.213(3) . ?
O20 C76 1.224(3) . ?
O21 C70 1.199(3) . ?
O22 C70 1.332(3) . ?
O22 C71 1.469(3) . ?
O23 C73 1.202(3) . ?
O24 C73 1.331(3) . ?
O24 C74 1.462(3) . ?
N1 C8 1.400(3) . ?
N1 C12 1.405(3) . ?
N1 C1 1.417(3) . ?
N2 C27 1.399(3) . ?
N2 C31 1.408(3) . ?
N2 C20 1.414(3) . ?
N3 C46 1.405(3) . ?
N3 C50 1.405(3) . ?
N3 C39 1.413(3) . ?
N4 C65 1.400(3) . ?
N4 C69 1.407(3) . ?
N4 C58 1.414(3) . ?
C1 C6 1.392(3) . ?
C1 C2 1.395(4) . ?
C2 C3 1.377(4) . ?
C2 H2A 0.9300 . ?
C3 C4 1.394(4) . ?
C3 H3A 0.9300 . ?
C4 C5 1.375(4) . ?
C4 H4A 0.9300 . ?
C5 C6 1.399(3) . ?
C5 H5A 0.9300 . ?
C6 C7 1.448(3) . ?
C7 C8 1.381(3) . ?
C7 C19 1.460(3) . ?
C8 C9 1.514(3) . ?
C9 C16 1.535(3) . ?
C9 C10 1.537(3) . ?
C9 C13 1.550(3) . ?
C10 C11 1.518(4) . ?
C10 H10A 0.9700 . ?
C10 H10B 0.9700 . ?
C11 C12 1.500(4) . ?
C11 H11A 0.9700 . ?
C11 H11B 0.9700 . ?
C14 C15 1.491(4) . ?
C14 H14A 0.9700 . ?
C14 H14B 0.9700 . ?
C15 H15A 0.9600 . ?
C15 H15B 0.9600 . ?
C15 H15C 0.9600 . ?
C17 C18 1.279(7) . ?
C17 H17A 0.9700 . ?
C17 H17B 0.9700 . ?
C18 H18A 0.9600 . ?
C18 H18B 0.9600 . ?
C18 H18C 0.9600 . ?
C18' H18D 0.9600 . ?
C18' H18E 0.9600 . ?
C18' H18F 0.9600 . ?
C19 H19A 0.9300 . ?
C20 C21 1.394(3) . ?
C20 C25 1.401(3) . ?
C21 C22 1.386(4) . ?
C21 H21A 0.9300 . ?
C22 C23 1.385(4) . ?
C22 H22A 0.9300 . ?
C23 C24 1.386(4) . ?
C23 H23A 0.9300 . ?
C24 C25 1.398(3) . ?
C24 H24A 0.9300 . ?
C25 C26 1.457(3) . ?
C26 C27 1.370(3) . ?
C26 C38 1.455(3) . ?
C27 C28 1.512(3) . ?
C28 C32 1.539(3) . ?
C28 C29 1.542(3) . ?
C28 C35 1.554(3) . ?
C29 C30 1.513(3) . ?
C29 H29A 0.9700 . ?
C29 H29B 0.9700 . ?
C30 C31 1.491(3) . ?
C30 H30A 0.9700 . ?
C30 H30B 0.9700 . ?
C33 C34 1.486(4) . ?
C33 H33A 0.9700 . ?
C33 H33B 0.9700 . ?
C34 H34A 0.9600 . ?
C34 H34B 0.9600 . ?
C34 H34C 0.9600 . ?
C36 C37 1.494(4) . ?
C36 H36A 0.9700 . ?
C36 H36B 0.9700 . ?
C37 H37A 0.9600 . ?
C37 H37B 0.9600 . ?
C37 H37C 0.9600 . ?
C38 H38A 0.9300 . ?
C39 C40 1.393(3) . ?
C39 C44 1.403(3) . ?
C40 C41 1.384(4) . ?
C40 H40A 0.9300 . ?
C41 C42 1.392(4) . ?
C41 H41A 0.9300 . ?
C42 C43 1.385(4) . ?
C42 H42A 0.9300 . ?
C43 C44 1.399(3) . ?
C43 H43A 0.9300 . ?
C44 C45 1.451(3) . ?
C45 C46 1.366(3) . ?
C45 C57 1.455(3) . ?
C46 C47 1.514(3) . ?
C47 C51 1.534(3) . ?
C47 C48 1.537(3) . ?
C47 C54 1.547(3) . ?
C48 C49 1.516(3) . ?
C48 H48A 0.9700 . ?
C48 H48B 0.9700 . ?
C49 C50 1.496(3) . ?
C49 H49A 0.9700 . ?
C49 H49B 0.9700 . ?
C52 C53 1.493(4) . ?
C52 H52A 0.9700 . ?
C52 H52B 0.9700 . ?
C53 H53A 0.9600 . ?
C53 H53B 0.9600 . ?
C53 H53C 0.9600 . ?
C55 C56 1.503(4) . ?
C55 H55A 0.9700 . ?
C55 H55B 0.9700 . ?
C56 H56A 0.9600 . ?
C56 H56B 0.9600 . ?
C56 H56C 0.9600 . ?
C57 H57A 0.9300 . ?
C58 C59 1.393(3) . ?
C58 C63 1.404(3) . ?
C59 C60 1.378(3) . ?
C59 H59A 0.9300 . ?
C60 C61 1.397(4) . ?
C60 H60A 0.9300 . ?
C61 C62 1.381(4) . ?
C61 H61A 0.9300 . ?
C62 C63 1.405(3) . ?
C62 H62A 0.9300 . ?
C63 C64 1.447(3) . ?
C64 C65 1.381(3) . ?
C64 C76 1.451(3) . ?
C65 C66 1.514(3) . ?
C66 C73 1.534(3) . ?
C66 C70 1.546(3) . ?
C66 C67 1.546(3) . ?
C67 C68 1.511(3) . ?
C67 H67A 0.9700 . ?
C67 H67B 0.9700 . ?
C68 C69 1.487(3) . ?
C68 H68A 0.9700 . ?
C68 H68B 0.9700 . ?
C71 C72 1.503(6) . ?
C71 H71A 0.9700 . ?
C71 H71B 0.9700 . ?
C72 H72A 0.9600 . ?
C72 H72B 0.9600 . ?
C72 H72C 0.9600 . ?
C72' H72D 0.9600 . ?
C72' H72E 0.9600 . ?
C72' H72F 0.9600 . ?
C74 C75 1.479(4) . ?
C74 H74A 0.9700 . ?
C74 H74B 0.9700 . ?
C75 H75A 0.9600 . ?
C75 H75B 0.9600 . ?
C75 H75C 0.9600 . ?
C76 H76A 0.9300 . ?

loop_
_geom_torsion_atom_site_label_1
_geom_torsion_atom_site_label_2
_geom_torsion_atom_site_label_3
_geom_torsion_atom_site_label_4
_geom_torsion
_geom_torsion_site_symmetry_1
_geom_torsion_site_symmetry_2
_geom_torsion_site_symmetry_3
_geom_torsion_site_symmetry_4
_geom_torsion_publ_flag
C8 N1 C1 C6 0.2(3) . . . . ?
C12 N1 C1 C6 -174.8(2) . . . . ?
C8 N1 C1 C2 -179.4(2) . . . . ?
C12 N1 C1 C2 5.7(4) . . . . ?
C6 C1 C2 C3 0.0(4) . . . . ?
N1 C1 C2 C3 179.4(2) . . . . ?
C1 C2 C3 C4 -0.5(4) . . . . ?
C2 C3 C4 C5 0.6(4) . . . . ?
C3 C4 C5 C6 -0.2(4) . . . . ?
C2 C1 C6 C5 0.4(4) . . . . ?
N1 C1 C6 C5 -179.1(2) . . . . ?
C2 C1 C6 C7 179.8(2) . . . . ?
N1 C1 C6 C7 0.2(3) . . . . ?
C4 C5 C6 C1 -0.3(4) . . . . ?
C4 C5 C6 C7 -179.4(3) . . . . ?
C1 C6 C7 C8 -0.5(3) . . . . ?
C5 C6 C7 C8 178.7(3) . . . . ?
C1 C6 C7 C19 175.3(2) . . . . ?
C5 C6 C7 C19 -5.5(4) . . . . ?
C6 C7 C8 N1 0.6(3) . . . . ?
C19 C7 C8 N1 -175.2(2) . . . . ?
C6 C7 C8 C9 177.1(2) . . . . ?
C19 C7 C8 C9 1.4(4) . . . . ?
C12 N1 C8 C7 174.5(2) . . . . ?
C1 N1 C8 C7 -0.5(3) . . . . ?
C12 N1 C8 C9 -2.5(3) . . . . ?
C1 N1 C8 C9 -177.5(2) . . . . ?
C7 C8 C9 C16 39.2(4) . . . . ?
N1 C8 C9 C16 -144.6(2) . . . . ?
C7 C8 C9 C10 159.1(3) . . . . ?
N1 C8 C9 C10 -24.7(3) . . . . ?
C7 C8 C9 C13 -79.1(3) . . . . ?
N1 C8 C9 C13 97.1(2) . . . . ?
C8 C9 C10 C11 51.9(3) . . . . ?
C16 C9 C10 C11 175.6(2) . . . . ?
C13 C9 C10 C11 -70.5(3) . . . . ?
C9 C10 C11 C12 -55.2(3) . . . . ?
C8 N1 C12 O1 -176.3(2) . . . . ?
C1 N1 C12 O1 -2.1(4) . . . . ?
C8 N1 C12 C11 1.4(4) . . . . ?
C1 N1 C12 C11 175.5(2) . . . . ?
C10 C11 C12 O1 -154.4(3) . . . . ?
C10 C11 C12 N1 28.0(3) . . . . ?
C14 O5 C13 O4 0.9(4) . . . . ?
C14 O5 C13 C9 179.8(2) . . . . ?
C8 C9 C13 O4 -137.2(3) . . . . ?
C16 C9 C13 O4 99.6(3) . . . . ?
C10 C9 C13 O4 -15.4(3) . . . . ?
C8 C9 C13 O5 43.8(3) . . . . ?
C16 C9 C13 O5 -79.4(2) . . . . ?
C10 C9 C13 O5 165.6(2) . . . . ?
C13 O5 C14 C15 167.2(2) . . . . ?
C17 O3 C16 O2 1.6(4) . . . . ?
C17 O3 C16 C9 178.4(3) . . . . ?
C8 C9 C16 O2 -138.6(3) . . . . ?
C10 C9 C16 O2 99.9(3) . . . . ?
C13 C9 C16 O2 -17.0(3) . . . . ?
C8 C9 C16 O3 44.6(3) . . . . ?
C10 C9 C16 O3 -76.9(3) . . . . ?
C13 C9 C16 O3 166.1(2) . . . . ?
C16 O3 C17 C18 -79.2(5) . . . . ?
C8 C7 C19 O6 172.5(2) . . . . ?
C6 C7 C19 O6 -2.5(4) . . . . ?
C27 N2 C20 C21 -178.0(2) . . . . ?
C31 N2 C20 C21 9.5(4) . . . . ?
C27 N2 C20 C25 0.2(3) . . . . ?
C31 N2 C20 C25 -172.2(2) . . . . ?
C25 C20 C21 C22 -0.2(4) . . . . ?
N2 C20 C21 C22 177.8(2) . . . . ?
C20 C21 C22 C23 -0.8(4) . . . . ?
C21 C22 C23 C24 1.2(4) . . . . ?
C22 C23 C24 C25 -0.5(4) . . . . ?
C23 C24 C25 C20 -0.4(3) . . . . ?
C23 C24 C25 C26 -177.7(2) . . . . ?
C21 C20 C25 C24 0.8(4) . . . . ?
N2 C20 C25 C24 -177.6(2) . . . . ?
C21 C20 C25 C26 178.7(2) . . . . ?
N2 C20 C25 C26 0.3(3) . . . . ?
C24 C25 C26 C27 176.8(3) . . . . ?
C20 C25 C26 C27 -0.8(3) . . . . ?
C24 C25 C26 C38 -5.7(4) . . . . ?
C20 C25 C26 C38 176.7(2) . . . . ?
C38 C26 C27 N2 -176.5(2) . . . . ?
C25 C26 C27 N2 0.9(3) . . . . ?
C38 C26 C27 C28 3.9(4) . . . . ?
C25 C26 C27 C28 -178.6(2) . . . . ?
C31 N2 C27 C26 171.7(2) . . . . ?
C20 N2 C27 C26 -0.7(3) . . . . ?
C31 N2 C27 C28 -8.7(3) . . . . ?
C20 N2 C27 C28 178.89(19) . . . . ?
C26 C27 C28 C32 37.4(4) . . . . ?
N2 C27 C28 C32 -142.1(2) . . . . ?
C26 C27 C28 C29 157.9(2) . . . . ?
N2 C27 C28 C29 -21.6(3) . . . . ?
C26 C27 C28 C35 -80.5(3) . . . . ?
N2 C27 C28 C35 100.0(2) . . . . ?
C27 C28 C29 C30 51.9(3) . . . . ?
C32 C28 C29 C30 175.7(2) . . . . ?
C35 C28 C29 C30 -72.1(3) . . . . ?
C28 C29 C30 C31 -55.3(3) . . . . ?
C27 N2 C31 O7 -172.3(2) . . . . ?
C20 N2 C31 O7 -1.1(4) . . . . ?
C27 N2 C31 C30 7.3(3) . . . . ?
C20 N2 C31 C30 178.5(2) . . . . ?
C29 C30 C31 O7 -155.1(3) . . . . ?
C29 C30 C31 N2 25.3(3) . . . . ?
C33 O9 C32 O10 3.4(3) . . . . ?
C33 O9 C32 C28 -179.54(19) . . . . ?
C27 C28 C32 O10 -137.6(2) . . . . ?
C29 C28 C32 O10 100.8(3) . . . . ?
C35 C28 C32 O10 -14.7(3) . . . . ?
C27 C28 C32 O9 45.2(3) . . . . ?
C29 C28 C32 O9 -76.3(2) . . . . ?
C35 C28 C32 O9 168.17(19) . . . . ?
C32 O9 C33 C34 -82.3(3) . . . . ?
C36 O12 C35 O11 -3.0(3) . . . . ?
C36 O12 C35 C28 173.6(2) . . . . ?
C27 C28 C35 O11 -141.1(2) . . . . ?
C32 C28 C35 O11 95.6(3) . . . . ?
C29 C28 C35 O11 -19.1(3) . . . . ?
C27 C28 C35 O12 42.2(3) . . . . ?
C32 C28 C35 O12 -81.1(2) . . . . ?
C29 C28 C35 O12 164.20(19) . . . . ?
C35 O12 C36 C37 172.9(2) . . . . ?
C27 C26 C38 O8 174.2(2) . . . . ?
C25 C26 C38 O8 -2.8(4) . . . . ?
C46 N3 C39 C40 -179.7(2) . . . . ?
C50 N3 C39 C40 -7.1(4) . . . . ?
C46 N3 C39 C44 0.2(2) . . . . ?
C50 N3 C39 C44 172.8(2) . . . . ?
C44 C39 C40 C41 -0.5(3) . . . . ?
N3 C39 C40 C41 179.3(2) . . . . ?
C39 C40 C41 C42 1.3(4) . . . . ?
C40 C41 C42 C43 -1.3(4) . . . . ?
C41 C42 C43 C44 0.3(4) . . . . ?
C42 C43 C44 C39 0.5(4) . . . . ?
C42 C43 C44 C45 -179.6(3) . . . . ?
C40 C39 C44 C43 -0.3(4) . . . . ?
N3 C39 C44 C43 179.8(2) . . . . ?
C40 C39 C44 C45 179.7(2) . . . . ?
N3 C39 C44 C45 -0.2(2) . . . . ?
C43 C44 C45 C46 -179.8(3) . . . . ?
C39 C44 C45 C46 0.1(3) . . . . ?
C43 C44 C45 C57 1.0(4) . . . . ?
C39 C44 C45 C57 -179.0(2) . . . . ?
C44 C45 C46 N3 0.0(3) . . . . ?
C57 C45 C46 N3 179.1(2) . . . . ?
C44 C45 C46 C47 -177.7(2) . . . . ?
C57 C45 C46 C47 1.4(4) . . . . ?
C50 N3 C46 C45 -172.7(2) . . . . ?
C39 N3 C46 C45 -0.1(3) . . . . ?
C50 N3 C46 C47 5.3(3) . . . . ?
C39 N3 C46 C47 177.91(19) . . . . ?
C45 C46 C47 C51 -43.6(3) . . . . ?
N3 C46 C47 C51 139.0(2) . . . . ?
C45 C46 C47 C48 -161.3(3) . . . . ?
N3 C46 C47 C48 21.2(3) . . . . ?
C45 C46 C47 C54 76.3(3) . . . . ?
N3 C46 C47 C54 -101.2(2) . . . . ?
C46 C47 C48 C49 -50.2(3) . . . . ?
C51 C47 C48 C49 -172.8(2) . . . . ?
C54 C47 C48 C49 73.3(2) . . . . ?
C47 C48 C49 C50 55.7(3) . . . . ?
C46 N3 C50 O13 176.3(2) . . . . ?
C39 N3 C50 O13 4.9(4) . . . . ?
C46 N3 C50 C49 -1.6(3) . . . . ?
C39 N3 C50 C49 -173.0(2) . . . . ?
C48 C49 C50 O13 153.0(2) . . . . ?
C48 C49 C50 N3 -29.2(3) . . . . ?
C52 O15 C51 O16 2.3(4) . . . . ?
C52 O15 C51 C47 -171.9(2) . . . . ?
C46 C47 C51 O16 145.4(3) . . . . ?
C48 C47 C51 O16 -94.0(3) . . . . ?
C54 C47 C51 O16 22.4(3) . . . . ?
C46 C47 C51 O15 -40.3(3) . . . . ?
C48 C47 C51 O15 80.3(2) . . . . ?
C54 C47 C51 O15 -163.3(2) . . . . ?
C51 O15 C52 C53 -174.8(3) . . . . ?
C55 O18 C54 O17 5.2(3) . . . . ?
C55 O18 C54 C47 -172.50(18) . . . . ?
C46 C47 C54 O17 132.2(2) . . . . ?
C51 C47 C54 O17 -103.7(3) . . . . ?
C48 C47 C54 O17 9.6(3) . . . . ?
C46 C47 C54 O18 -50.0(3) . . . . ?
C51 C47 C54 O18 74.0(2) . . . . ?
C48 C47 C54 O18 -172.66(18) . . . . ?
C54 O18 C55 C56 86.3(3) . . . . ?
C46 C45 C57 O14 -175.0(3) . . . . ?
C44 C45 C57 O14 4.0(4) . . . . ?
C65 N4 C58 C59 -177.9(2) . . . . ?
C69 N4 C58 C59 -5.8(4) . . . . ?
C65 N4 C58 C63 0.1(2) . . . . ?
C69 N4 C58 C63 172.2(2) . . . . ?
C63 C58 C59 C60 0.3(4) . . . . ?
N4 C58 C59 C60 178.0(2) . . . . ?
C58 C59 C60 C61 0.6(4) . . . . ?
C59 C60 C61 C62 -0.3(4) . . . . ?
C60 C61 C62 C63 -0.9(4) . . . . ?
C59 C58 C63 C62 -1.5(4) . . . . ?
N4 C58 C63 C62 -179.6(2) . . . . ?
C59 C58 C63 C64 178.3(2) . . . . ?
N4 C58 C63 C64 0.1(3) . . . . ?
C61 C62 C63 C58 1.7(4) . . . . ?
C61 C62 C63 C64 -177.9(3) . . . . ?
C58 C63 C64 C65 -0.2(3) . . . . ?
C62 C63 C64 C65 179.5(3) . . . . ?
C58 C63 C64 C76 -177.6(2) . . . . ?
C62 C63 C64 C76 2.1(4) . . . . ?
C63 C64 C65 N4 0.2(3) . . . . ?
C76 C64 C65 N4 177.7(2) . . . . ?
C63 C64 C65 C66 -176.3(2) . . . . ?
C76 C64 C65 C66 1.1(4) . . . . ?
C69 N4 C65 C64 -172.2(2) . . . . ?
C58 N4 C65 C64 -0.2(3) . . . . ?
C69 N4 C65 C66 4.8(3) . . . . ?
C58 N4 C65 C66 176.90(19) . . . . ?
C64 C65 C66 C73 -42.9(3) . . . . ?
N4 C65 C66 C73 140.8(2) . . . . ?
C64 C65 C66 C70 76.7(3) . . . . ?
N4 C65 C66 C70 -99.6(2) . . . . ?
C64 C65 C66 C67 -162.0(2) . . . . ?
N4 C65 C66 C67 21.7(3) . . . . ?
C65 C66 C67 C68 -50.7(3) . . . . ?
C73 C66 C67 C68 -174.24(19) . . . . ?
C70 C66 C67 C68 72.2(2) . . . . ?
C66 C67 C68 C69 56.1(3) . . . . ?
C65 N4 C69 O19 177.0(2) . . . . ?
C58 N4 C69 O19 6.2(4) . . . . ?
C65 N4 C69 C68 -1.3(3) . . . . ?
C58 N4 C69 C68 -172.1(2) . . . . ?
C67 C68 C69 O19 152.1(3) . . . . ?
C67 C68 C69 N4 -29.7(3) . . . . ?
C71 O22 C70 O21 2.6(4) . . . . ?
C71 O22 C70 C66 -176.1(2) . . . . ?
C65 C66 C70 O21 134.7(2) . . . . ?
C73 C66 C70 O21 -101.2(3) . . . . ?
C67 C66 C70 O21 12.6(3) . . . . ?
C65 C66 C70 O22 -46.7(3) . . . . ?
C73 C66 C70 O22 77.5(2) . . . . ?
C67 C66 C70 O22 -168.76(19) . . . . ?
C70 O22 C71 C72 -169.0(3) . . . . ?
C74 O24 C73 O23 0.2(4) . . . . ?
C74 O24 C73 C66 -175.1(2) . . . . ?
C65 C66 C73 O23 139.8(2) . . . . ?
C70 C66 C73 O23 16.8(3) . . . . ?
C67 C66 C73 O23 -98.8(3) . . . . ?
C65 C66 C73 O24 -44.8(3) . . . . ?
C70 C66 C73 O24 -167.76(19) . . . . ?
C67 C66 C73 O24 76.6(2) . . . . ?
C73 O24 C74 C75 146.6(2) . . . . ?
C65 C64 C76 O20 -174.2(2) . . . . ?
C63 C64 C76 O20 2.7(4) . . . . ?
